data_1507823
loop_
_publ_author_name
'Miyasaka, Makoto'
'Pink, Maren'
'Olankitwanit, Arnon'
'Rajca, Suchada'
'Rajca, Andrzej'

_publ_section_title
;
 Band gap of carbon-sulfur [N]helicenes.
;
_journal_issue 12
_journal_name_full 'Organic letters'
_journal_page_first 3076
_journal_page_last 3079
_journal_paper_doi 10.1021/ol3011437
_journal_volume 14
_journal_year 2012
_chemical_formula_moiety 'C36 H34 S9'
_chemical_formula_sum 'C36 H34 S9'
_chemical_formula_weight 755.17
_chemical_name_systematic
; 
 ? 
;
_space_group_IT_number 2
_symmetry_cell_setting triclinic
_symmetry_space_group_name_Hall '-P 1'
_symmetry_space_group_name_H-M 'P -1'
_atom_sites_solution_hydrogens geom
_atom_sites_solution_primary direct
_atom_sites_solution_secondary difmap
_audit_creation_method SHELXL-97
_cell_angle_alpha 118.11
_cell_angle_beta 94.13
_cell_angle_gamma 90.00
_cell_formula_units_Z 4
_cell_length_a 11.315
_cell_length_b 18.860
_cell_length_c 20.017
_cell_measurement_reflns_used 9424
_cell_measurement_temperature 95(2)
_cell_measurement_theta_max 16.0
_cell_measurement_theta_min 2.2
_cell_volume 3755.202
_computing_cell_refinement 'SAINT (Bruker, 2008)'
_computing_data_collection 'SMART (Bruker, 2001)'
_computing_data_reduction 'SAINT (Bruker, 2008)'
_computing_molecular_graphics 'SHELXTL (Bruker, 2008)'
_computing_publication_material 'SHELXTL (Bruker, 2008)'
_computing_structure_refinement 'SHELXL-97 (Sheldrick, 2008)'
_computing_structure_solution 'SIR-2004 (Burla et al., 2005)'
_diffrn_ambient_temperature 95(2)
_diffrn_detector 'CCD area detector'
_diffrn_detector_area_resol_mean 44.52
_diffrn_detector_type 'Bruker SMART 6000'
_diffrn_measured_fraction_theta_full 0.889
_diffrn_measured_fraction_theta_max 0.889
_diffrn_measurement_details '0.5 degree frames measured for 2 seconds each'
_diffrn_measurement_device 'three-circle goniometer with fixed chi'
_diffrn_measurement_device_type 'Bruker Platform goniometer'
_diffrn_measurement_method 'omega and phi scans'
_diffrn_radiation_monochromator 'silicon  1 1 1 and 3 1 1'
_diffrn_radiation_source synchrotron
_diffrn_radiation_type synchrotron
_diffrn_radiation_wavelength 0.43321
_diffrn_reflns_av_R_equivalents 0.0958
_diffrn_reflns_av_sigmaI/netI 0.0966
_diffrn_reflns_limit_h_max 14
_diffrn_reflns_limit_h_min -12
_diffrn_reflns_limit_k_max 23
_diffrn_reflns_limit_k_min -23
_diffrn_reflns_limit_l_max 23
_diffrn_reflns_limit_l_min -24
_diffrn_reflns_number 22633
_diffrn_reflns_theta_full 15.86
_diffrn_reflns_theta_max 15.86
_diffrn_reflns_theta_min 0.71
_exptl_absorpt_coefficient_mu 0.287
_exptl_absorpt_correction_T_max 0.9971
_exptl_absorpt_correction_T_min 0.9747
_exptl_absorpt_correction_type multi-scan
_exptl_absorpt_process_details 'SADABS, R. Blessing; 1995'
_exptl_crystal_colour colorless
_exptl_crystal_density_diffrn 1.336
_exptl_crystal_density_method 'not measured'
_exptl_crystal_description plate
_exptl_crystal_F_000 1576
_exptl_crystal_size_max 0.09
_exptl_crystal_size_mid 0.07
_exptl_crystal_size_min 0.01
_refine_diff_density_max 1.455
_refine_diff_density_min -1.681
_refine_diff_density_rms 0.279
_refine_ls_extinction_method none
_refine_ls_goodness_of_fit_ref 1.075
_refine_ls_hydrogen_treatment constr
_refine_ls_matrix_type full
_refine_ls_number_parameters 815
_refine_ls_number_reflns 14048
_refine_ls_number_restraints 328
_refine_ls_restrained_S_all 1.064
_refine_ls_R_factor_all 0.1463
_refine_ls_R_factor_gt 0.1158
_refine_ls_shift/su_max 0.000
_refine_ls_shift/su_mean 0.000
_refine_ls_structure_factor_coef Fsqd
_refine_ls_weighting_details 'calc w=1/[\s^2^(Fo^2^)+(0.1481P)^2^+122.7870P] where P=(Fo^2^+2Fc^2^)/3'
_refine_ls_weighting_scheme calc
_refine_ls_wR_factor_gt 0.3485
_refine_ls_wR_factor_ref 0.3843
_reflns_number_gt 10581
_reflns_number_total 14048
_reflns_threshold_expression >2sigma(I)
_cod_data_source_file ol3011437_si_002.cif
_cod_data_source_block
;cmc0586_
Explanation for Alert A:
PLAT029_ALERT_3_A _diffrn_measured_fraction_theta_full Low ....... 0.889
The coverage is low (88%) due to a substantial fall of in scattering at high resolution, which is likely due to crystal quality and size.  The remaining electron density is reasonable for the structure.  The R-values are high, yet the connectivity of the molecule is unambiguously established.
;
_cod_depositor_comments 'Adding full bibliography for 1507823.cif.'
_cod_original_cell_volume 3755.3
_cod_original_sg_symbol_H-M P-1
_cod_database_code 1507823

loop_
_symmetry_equiv_pos_as_xyz
'x, y, z'
'-x, -y, -z'

loop_
_atom_site_label
_atom_site_type_symbol
_atom_site_fract_x
_atom_site_fract_y
_atom_site_fract_z
_atom_site_U_iso_or_equiv
_atom_site_adp_type
_atom_site_occupancy
_atom_site_symmetry_multiplicity
_atom_site_calc_flag
_atom_site_refinement_flags
S1A S 1.0252(2) 0.08980(16) 0.77655(14) 0.0165(5) Uani 1 1 d DU
S2A S 0.9644(2) -0.04764(17) 0.82414(15) 0.0186(5) Uani 1 1 d DU
S3A S 0.7275(2) -0.12873(16) 0.84496(15) 0.0175(5) Uani 1 1 d DU
S4A S 0.4480(2) -0.11607(16) 0.82609(14) 0.0171(5) Uani 1 1 d DU
S5A S 0.2657(2) -0.02341(16) 0.76883(14) 0.0167(5) Uani 1 1 d DU
S6A S 0.2707(2) 0.08306(16) 0.68249(14) 0.0184(5) Uani 1 1 d DU
S7A S 0.4485(2) 0.12930(16) 0.59093(14) 0.0188(5) Uani 1 1 d DU
S8A S 0.6987(3) 0.07360(16) 0.52196(14) 0.0194(6) Uani 1 1 d DU
S9A S 0.8861(3) -0.05654(17) 0.51413(15) 0.0223(6) Uani 1 1 d DU
C1A C 0.8976(8) 0.1302(6) 0.7518(5) 0.0144(17) Uani 1 1 d DU
C2A C 0.7940(8) 0.0949(6) 0.7571(5) 0.0131(17) Uani 1 1 d DU
C3A C 0.8141(8) 0.0323(6) 0.7781(5) 0.0155(17) Uani 1 1 d DU
C4A C 0.9344(8) 0.0241(6) 0.7926(5) 0.0140(17) Uani 1 1 d DU
C5A C 0.7412(8) -0.0250(6) 0.7892(6) 0.0162(18) Uani 1 1 d DU
C6A C 0.8094(8) -0.0675(6) 0.8181(6) 0.0181(18) Uani 1 1 d DU
C7A C 0.6144(8) -0.0489(6) 0.7822(5) 0.0157(17) Uani 1 1 d DU
C8A C 0.5964(8) -0.0987(6) 0.8148(5) 0.0164(18) Uani 1 1 d DU
C9A C 0.5018(8) -0.0293(5) 0.7566(5) 0.0094(15) Uani 1 1 d DU
C10A C 0.4058(8) -0.0558(6) 0.7823(5) 0.0162(18) Uani 1 1 d DU
C11A C 0.4534(8) 0.0107(6) 0.7129(5) 0.0144(17) Uani 1 1 d DU
C12A C 0.3313(8) 0.0217(6) 0.7197(5) 0.0156(17) Uani 1 1 d DU
C13A C 0.4973(8) 0.0424(6) 0.6636(5) 0.0146(18) Uani 1 1 d DU
C14A C 0.4109(8) 0.0884(6) 0.6503(5) 0.0176(18) Uani 1 1 d DU
C15A C 0.5961(8) 0.0332(5) 0.6165(5) 0.0139(17) Uani 1 1 d DU
C16A C 0.5841(9) 0.0810(6) 0.5798(5) 0.0183(19) Uani 1 1 d DU
C17A C 0.6998(8) -0.0156(6) 0.5937(5) 0.0146(17) Uani 1 1 d DU
C18A C 0.7654(9) 0.0029(6) 0.5451(5) 0.020(2) Uani 1 1 d DU
C19A C 0.7502(9) -0.0804(6) 0.6051(5) 0.0190(19) Uani 1 1 d DU
C20A C 0.8529(9) -0.1074(6) 0.5671(5) 0.0174(19) Uani 1 1 d DU
C21A C 0.9061(9) 0.1973(6) 0.7301(6) 0.017(2) Uani 1 1 d D
H21A H 0.8931 0.2490 0.7754 0.020 Uiso 1 1 calc R
H21B H 0.8406 0.1885 0.6911 0.020 Uiso 1 1 calc R
C22A C 1.0254(9) 0.2059(6) 0.6988(6) 0.018(2) Uani 1 1 d D
H22A H 1.0914 0.2167 0.7380 0.021 Uiso 1 1 calc R
H22B H 1.0399 0.1543 0.6537 0.021 Uiso 1 1 calc R
C23A C 1.0255(10) 0.2747(6) 0.6760(6) 0.021(2) Uani 1 1 d D
H23A H 0.9722 0.2578 0.6292 0.025 Uiso 1 1 calc R
H23B H 0.9925 0.3231 0.7168 0.025 Uiso 1 1 calc R
C24A C 1.1478(9) 0.2975(6) 0.6623(6) 0.019(2) Uani 1 1 d D
H24A H 1.1777 0.2507 0.6183 0.023 Uiso 1 1 calc R
H24B H 1.2032 0.3098 0.7073 0.023 Uiso 1 1 calc R
C25A C 1.1474(10) 0.3706(6) 0.6471(7) 0.025(2) Uani 1 1 d D
H25A H 1.0914 0.3578 0.6022 0.030 Uiso 1 1 calc R
H25B H 1.1161 0.4167 0.6911 0.030 Uiso 1 1 calc R
C26A C 1.2680(11) 0.3976(8) 0.6332(8) 0.033(3) Uani 1 1 d D
H26A H 1.3012 0.3517 0.5900 0.039 Uiso 1 1 calc R
H26B H 1.3238 0.4131 0.6787 0.039 Uiso 1 1 calc R
C27A C 1.2586(14) 0.4696(9) 0.6158(10) 0.049(4) Uani 1 1 d D
H27A H 1.2029 0.4536 0.5701 0.059 Uiso 1 1 calc R
H27B H 1.2242 0.5149 0.6588 0.059 Uiso 1 1 calc R
C28A C 1.3759(13) 0.4993(10) 0.6022(10) 0.046(4) Uani 1 1 d D
H28A H 1.4305 0.5183 0.6481 0.070 Uiso 1 1 calc R
H28B H 1.3613 0.5435 0.5903 0.070 Uiso 1 1 calc R
H28C H 1.4111 0.4550 0.5596 0.070 Uiso 1 1 calc R
C29A C 0.9319(9) -0.1717(7) 0.5676(7) 0.021(2) Uani 1 1 d D
H29A H 0.9080 -0.2235 0.5222 0.025 Uiso 1 1 calc R
H29B H 0.9187 -0.1779 0.6130 0.025 Uiso 1 1 calc R
C30A C 1.0664(9) -0.1548(6) 0.5681(6) 0.022(2) Uani 1 1 d D
H30A H 1.0824 -0.1571 0.5191 0.027 Uiso 1 1 calc R
H30B H 1.0887 -0.0998 0.6091 0.027 Uiso 1 1 calc R
C31A C 1.1436(9) -0.2160(7) 0.5805(7) 0.024(2) Uani 1 1 d D
H31A H 1.1342 -0.2090 0.6320 0.029 Uiso 1 1 calc R
H31B H 1.1143 -0.2711 0.5433 0.029 Uiso 1 1 calc R
C32A C 1.2767(9) -0.2072(6) 0.5721(6) 0.020(2) Uani 1 1 d D
H32A H 1.3039 -0.1502 0.6037 0.024 Uiso 1 1 calc R
H32B H 1.2881 -0.2226 0.5185 0.024 Uiso 1 1 calc R
C33A C 1.3527(9) -0.2605(7) 0.5968(7) 0.024(2) Uani 1 1 d D
H33A H 1.3266 -0.3176 0.5643 0.029 Uiso 1 1 calc R
H33B H 1.3390 -0.2462 0.6499 0.029 Uiso 1 1 calc R
C34A C 1.4872(10) -0.2511(7) 0.5912(6) 0.023(2) Uani 1 1 d D
H34A H 1.5125 -0.1937 0.6216 0.028 Uiso 1 1 calc R
H34B H 1.5015 -0.2681 0.5376 0.028 Uiso 1 1 calc R
C35A C 1.5636(10) -0.3017(7) 0.6199(7) 0.029(3) Uani 1 1 d D
H35A H 1.5457 -0.2870 0.6724 0.034 Uiso 1 1 calc R
H35B H 1.5416 -0.3595 0.5875 0.034 Uiso 1 1 calc R
C36A C 1.6976(11) -0.2886(8) 0.6188(8) 0.035(3) Uani 1 1 d D
H36A H 1.7144 -0.2958 0.5687 0.052 Uiso 1 1 calc R
H36B H 1.7410 -0.3277 0.6293 0.052 Uiso 1 1 calc R
H36C H 1.7226 -0.2340 0.6577 0.052 Uiso 1 1 calc R
S1B S 0.5708(3) 0.47134(17) 1.06262(16) 0.0228(6) Uani 1 1 d DU
S2B S 0.7487(3) 0.48934(16) 0.95136(15) 0.0205(6) Uani 1 1 d DU
S3B S 0.9997(2) 0.42303(15) 0.89158(14) 0.0182(5) Uani 1 1 d DU
S4B S 1.1862(2) 0.30498(15) 0.90796(14) 0.0166(5) Uani 1 1 d DU
S5B S 1.2028(2) 0.18380(15) 0.97808(14) 0.0154(5) Uani 1 1 d DU
S6B S 1.0355(2) 0.09635(16) 1.03872(14) 0.0166(5) Uani 1 1 d DU
S7B S 0.7624(2) 0.06488(16) 1.04456(15) 0.0171(5) Uani 1 1 d DU
S8B S 0.5131(2) 0.10251(16) 0.98610(14) 0.0168(5) Uani 1 1 d DU
S9B S 0.4225(2) 0.19003(16) 0.88902(14) 0.0168(5) Uani 1 1 d DU
C1B C 0.6122(8) 0.3992(6) 1.0929(5) 0.0152(18) Uani 1 1 d DU
C2B C 0.7149(9) 0.3632(6) 1.0623(5) 0.0178(19) Uani 1 1 d DU
C3B C 0.7613(9) 0.3899(6) 1.0123(5) 0.0183(19) Uani 1 1 d DU
C4B C 0.6935(9) 0.4501(6) 1.0082(5) 0.020(2) Uani 1 1 d DU
C5B C 0.8613(8) 0.3726(6) 0.9652(5) 0.0153(17) Uani 1 1 d DU
C6B C 0.8665(9) 0.4233(6) 0.9326(6) 0.0192(19) Uani 1 1 d DU
C7B C 0.9644(8) 0.3213(6) 0.9480(5) 0.0134(17) Uani 1 1 d DU
C8B C 1.0453(9) 0.3459(6) 0.9128(6) 0.0183(19) Uani 1 1 d DU
C9B C 1.0091(8) 0.2571(5) 0.9628(5) 0.0135(17) Uani 1 1 d DU
C10B C 1.1296(8) 0.2485(6) 0.9496(6) 0.0168(18) Uani 1 1 d DU
C11B C 0.9669(8) 0.1982(5) 0.9863(5) 0.0116(16) Uani 1 1 d DU
C12B C 1.0676(8) 0.1636(6) 1.0034(5) 0.0162(18) Uani 1 1 d DU
C13B C 0.8565(8) 0.1630(6) 0.9962(5) 0.0138(17) Uani 1 1 d DU
C14B C 0.8828(8) 0.1122(6) 1.0283(5) 0.0145(17) Uani 1 1 d DU
C15B C 0.7269(8) 0.1578(6) 0.9775(5) 0.0138(17) Uani 1 1 d DU
C16B C 0.6687(8) 0.1109(6) 1.0041(6) 0.0179(19) Uani 1 1 d DU
C17B C 0.6424(8) 0.1837(6) 0.9351(5) 0.0138(17) Uani 1 1 d DU
C18B C 0.5250(8) 0.1596(6) 0.9382(5) 0.0168(19) Uani 1 1 d DU
C19B C 0.6472(8) 0.2268(6) 0.8912(5) 0.0147(18) Uani 1 1 d DU
C20B C 0.5359(8) 0.2372(6) 0.8639(5) 0.0166(18) Uani 1 1 d DU
C21B C 0.5369(9) 0.3846(7) 1.1466(6) 0.024(2) Uani 1 1 d D
H21C H 0.5613 0.4253 1.1996 0.029 Uiso 1 1 calc R
H21D H 0.5547 0.3311 1.1420 0.029 Uiso 1 1 calc R
C22B C 0.3999(9) 0.3880(7) 1.1319(6) 0.020(2) Uani 1 1 d D
H22C H 0.3800 0.4438 1.1446 0.024 Uiso 1 1 calc R
H22D H 0.3765 0.3532 1.0772 0.024 Uiso 1 1 calc R
C23B C 0.3272(10) 0.3603(7) 1.1794(6) 0.026(2) Uani 1 1 d D
H23C H 0.3395 0.3024 1.1621 0.031 Uiso 1 1 calc R
H23D H 0.3576 0.3904 1.2334 0.031 Uiso 1 1 calc R
C24B C 0.1939(9) 0.3730(7) 1.1728(6) 0.022(2) Uani 1 1 d D
H24C H 0.1646 0.3471 1.1185 0.026 Uiso 1 1 calc R
H24D H 0.1808 0.4314 1.1946 0.026 Uiso 1 1 calc R
C25B C 0.1217(10) 0.3384(7) 1.2142(7) 0.028(3) Uani 1 1 d D
H25C H 0.1462 0.3686 1.2692 0.034 Uiso 1 1 calc R
H25D H 0.1432 0.2818 1.1965 0.034 Uiso 1 1 calc R
C26B C -0.0147(10) 0.3405(8) 1.2033(7) 0.033(3) Uani 1 1 d D
H26C H -0.0396 0.3134 1.1483 0.040 Uiso 1 1 calc R
H26D H -0.0376 0.3973 1.2246 0.040 Uiso 1 1 calc R
C27B C -0.0826(12) 0.2994(10) 1.2420(8) 0.041(3) Uani 1 1 d D
H27C H -0.0535 0.2445 1.2249 0.050 Uiso 1 1 calc R
H27D H -0.0645 0.3302 1.2977 0.050 Uiso 1 1 calc R
C28B C -0.2185(12) 0.2940(10) 1.2238(8) 0.042(3) Uani 1 1 d D
H28D H -0.2483 0.3482 1.2417 0.064 Uiso 1 1 calc R
H28E H -0.2561 0.2677 1.2495 0.064 Uiso 1 1 calc R
H28F H -0.2373 0.2625 1.1688 0.064 Uiso 1 1 calc R
C29B C 0.5006(9) 0.2825(6) 0.8204(6) 0.020(2) Uani 1 1 d D
H29C H 0.4754 0.3367 0.8563 0.024 Uiso 1 1 calc R
H29D H 0.4322 0.2537 0.7835 0.024 Uiso 1 1 calc R
C30B C 0.6047(9) 0.2913(6) 0.7768(6) 0.018(2) Uani 1 1 d D
H30C H 0.6751 0.3155 0.8134 0.022 Uiso 1 1 calc R
H30D H 0.6252 0.2370 0.7383 0.022 Uiso 1 1 calc R
C31B C 0.5772(10) 0.3432(7) 0.7366(6) 0.022(2) Uani 1 1 d D
H31C H 0.5093 0.3178 0.6980 0.026 Uiso 1 1 calc R
H31D H 0.5538 0.3971 0.7744 0.026 Uiso 1 1 calc R
C32B C 0.6851(10) 0.3527(7) 0.6973(6) 0.020(2) Uani 1 1 d D
H32C H 0.7532 0.3764 0.7360 0.025 Uiso 1 1 calc R
H32D H 0.7070 0.2986 0.6591 0.025 Uiso 1 1 calc R
C33B C 0.6642(10) 0.4056(7) 0.6577(6) 0.025(2) Uani 1 1 d D
H33C H 0.6008 0.3796 0.6160 0.030 Uiso 1 1 calc R
H33D H 0.6360 0.4584 0.6948 0.030 Uiso 1 1 calc R
C34B C 0.7757(11) 0.4198(7) 0.6248(6) 0.026(3) Uani 1 1 d D
H34C H 0.8010 0.3670 0.5859 0.031 Uiso 1 1 calc R
H34D H 0.8403 0.4426 0.6662 0.031 Uiso 1 1 calc R
C35B C 0.7616(13) 0.4763(8) 0.5883(7) 0.034(3) Uani 1 1 d D
H35C H 0.6998 0.4525 0.5453 0.041 Uiso 1 1 calc R
H35D H 0.7335 0.5286 0.6264 0.041 Uiso 1 1 calc R
C36B C 0.8761(16) 0.4917(10) 0.5591(9) 0.050(4) Uani 1 1 d D
H36D H 0.9401 0.5106 0.5999 0.076 Uiso 1 1 calc R
H36E H 0.8628 0.5328 0.5427 0.076 Uiso 1 1 calc R
H36F H 0.8982 0.4417 0.5160 0.076 Uiso 1 1 calc R

loop_
_atom_site_aniso_label
_atom_site_aniso_U_11
_atom_site_aniso_U_22
_atom_site_aniso_U_33
_atom_site_aniso_U_23
_atom_site_aniso_U_13
_atom_site_aniso_U_12
S1A 0.0153(12) 0.0196(13) 0.0170(11) 0.0109(10) -0.0010(9) 0.0064(10)
S2A 0.0159(12) 0.0245(14) 0.0211(12) 0.0154(11) 0.0004(10) 0.0071(10)
S3A 0.0149(12) 0.0200(13) 0.0220(12) 0.0138(11) -0.0001(10) 0.0060(10)
S4A 0.0178(13) 0.0184(13) 0.0168(11) 0.0098(10) 0.0005(10) 0.0059(10)
S5A 0.0139(12) 0.0203(13) 0.0176(11) 0.0105(10) 0.0013(9) 0.0053(10)
S6A 0.0179(13) 0.0205(13) 0.0176(12) 0.0098(10) 0.0003(10) 0.0083(10)
S7A 0.0235(14) 0.0187(13) 0.0152(11) 0.0093(10) -0.0016(10) 0.0052(10)
S8A 0.0258(14) 0.0203(13) 0.0146(11) 0.0102(10) 0.0027(10) 0.0023(11)
S9A 0.0258(14) 0.0230(14) 0.0200(12) 0.0109(11) 0.0092(11) 0.0085(11)
C1A 0.018(4) 0.012(5) 0.011(4) 0.004(4) -0.001(4) 0.007(3)
C2A 0.013(4) 0.015(5) 0.008(4) 0.003(4) -0.006(3) 0.004(3)
C3A 0.018(4) 0.017(5) 0.010(4) 0.006(4) 0.002(4) 0.009(3)
C4A 0.012(4) 0.017(5) 0.011(4) 0.006(4) -0.002(4) 0.003(3)
C5A 0.013(4) 0.018(5) 0.016(4) 0.007(4) -0.002(4) 0.004(3)
C6A 0.018(3) 0.022(5) 0.015(4) 0.010(4) 0.000(4) 0.002(4)
C7A 0.020(4) 0.015(5) 0.012(4) 0.006(4) -0.007(4) 0.001(4)
C8A 0.018(3) 0.022(5) 0.011(4) 0.009(4) -0.001(4) 0.007(4)
C9A 0.012(4) 0.004(4) 0.008(4) 0.000(3) -0.001(3) -0.003(3)
C10A 0.016(4) 0.019(5) 0.015(4) 0.009(4) 0.006(4) 0.010(4)
C11A 0.011(4) 0.017(5) 0.014(4) 0.006(4) -0.001(3) 0.004(4)
C12A 0.014(4) 0.018(5) 0.014(4) 0.006(4) -0.002(4) 0.001(4)
C13A 0.018(4) 0.015(5) 0.011(4) 0.005(4) 0.001(3) 0.009(4)
C14A 0.021(4) 0.022(5) 0.011(4) 0.008(4) 0.002(4) 0.012(4)
C15A 0.020(5) 0.009(4) 0.010(4) 0.002(3) -0.002(3) -0.001(3)
C16A 0.019(5) 0.023(5) 0.014(4) 0.010(4) 0.002(3) 0.006(4)
C17A 0.012(4) 0.020(5) 0.011(4) 0.008(4) -0.007(3) -0.001(3)
C18A 0.023(5) 0.026(5) 0.011(4) 0.010(4) 0.002(4) 0.010(4)
C19A 0.025(5) 0.015(5) 0.014(4) 0.004(4) -0.001(4) 0.005(4)
C20A 0.016(5) 0.020(5) 0.015(4) 0.007(4) -0.003(4) -0.002(4)
C21A 0.015(5) 0.015(5) 0.019(5) 0.008(4) -0.005(4) 0.000(4)
C22A 0.015(5) 0.021(5) 0.023(5) 0.015(5) 0.003(4) 0.007(4)
C23A 0.027(6) 0.019(5) 0.019(5) 0.010(4) 0.002(4) 0.002(4)
C24A 0.014(5) 0.019(5) 0.029(5) 0.017(5) -0.002(4) -0.006(4)
C25A 0.032(7) 0.013(5) 0.028(6) 0.008(5) 0.007(5) 0.005(5)
C26A 0.032(7) 0.039(7) 0.033(6) 0.022(6) 0.006(5) 0.002(6)
C27A 0.054(10) 0.042(9) 0.064(10) 0.035(8) 0.005(8) 0.009(7)
C28A 0.037(8) 0.064(10) 0.066(10) 0.054(9) 0.005(7) -0.008(7)
C29A 0.015(5) 0.022(6) 0.032(6) 0.018(5) 0.006(4) 0.007(4)
C30A 0.030(6) 0.016(5) 0.018(5) 0.005(4) 0.000(4) 0.000(5)
C31A 0.023(6) 0.024(6) 0.027(6) 0.013(5) 0.002(5) 0.000(5)
C32A 0.024(6) 0.020(5) 0.020(5) 0.013(4) 0.005(4) 0.001(4)
C33A 0.015(5) 0.028(6) 0.034(6) 0.020(5) -0.003(5) -0.001(5)
C34A 0.029(6) 0.019(5) 0.026(5) 0.015(5) 0.000(5) 0.002(5)
C35A 0.030(7) 0.027(6) 0.035(6) 0.021(5) 0.000(5) 0.007(5)
C36A 0.028(7) 0.036(7) 0.046(8) 0.026(6) 0.000(6) 0.013(6)
S1B 0.0234(14) 0.0217(14) 0.0233(13) 0.0103(11) 0.0037(11) 0.0137(11)
S2B 0.0248(14) 0.0155(12) 0.0224(13) 0.0105(11) -0.0020(10) 0.0094(10)
S3B 0.0224(13) 0.0154(12) 0.0192(12) 0.0106(10) -0.0005(10) 0.0039(10)
S4B 0.0169(12) 0.0165(12) 0.0185(12) 0.0099(10) 0.0016(10) 0.0062(10)
S5B 0.0148(12) 0.0164(12) 0.0182(11) 0.0107(10) 0.0022(9) 0.0072(9)
S6B 0.0134(12) 0.0196(13) 0.0209(12) 0.0130(11) 0.0013(9) 0.0077(10)
S7B 0.0164(12) 0.0189(13) 0.0215(12) 0.0141(11) 0.0016(10) 0.0071(10)
S8B 0.0133(12) 0.0207(13) 0.0197(12) 0.0124(11) -0.0002(9) 0.0049(10)
S9B 0.0155(12) 0.0205(13) 0.0163(11) 0.0104(10) 0.0001(9) 0.0073(10)
C1B 0.013(5) 0.013(5) 0.016(4) 0.005(4) -0.004(3) 0.000(4)
C2B 0.029(5) 0.012(5) 0.009(4) 0.002(4) -0.001(4) 0.009(4)
C3B 0.026(5) 0.016(5) 0.011(4) 0.005(4) 0.003(4) 0.014(4)
C4B 0.031(5) 0.017(5) 0.011(4) 0.004(4) 0.002(4) 0.016(4)
C5B 0.013(4) 0.016(5) 0.013(4) 0.004(4) -0.004(3) 0.004(3)
C6B 0.016(4) 0.023(5) 0.016(5) 0.008(4) -0.002(4) 0.008(4)
C7B 0.014(4) 0.016(4) 0.010(4) 0.006(4) -0.001(3) 0.005(3)
C8B 0.019(4) 0.024(5) 0.013(4) 0.010(4) 0.003(4) 0.013(4)
C9B 0.013(4) 0.011(4) 0.013(4) 0.003(4) 0.001(4) 0.006(3)
C10B 0.019(4) 0.014(5) 0.017(5) 0.007(4) 0.002(4) 0.009(4)
C11B 0.015(4) 0.012(4) 0.007(4) 0.003(3) 0.002(3) 0.007(3)
C12B 0.019(4) 0.020(5) 0.011(4) 0.009(4) 0.002(4) 0.009(4)
C13B 0.014(3) 0.017(5) 0.008(4) 0.005(4) 0.000(3) 0.002(3)
C14B 0.012(3) 0.012(5) 0.016(4) 0.005(4) -0.004(4) 0.004(3)
C15B 0.018(4) 0.016(5) 0.009(4) 0.007(4) 0.002(3) 0.007(4)
C16B 0.015(3) 0.023(5) 0.020(5) 0.013(4) 0.003(4) 0.007(4)
C17B 0.016(4) 0.010(4) 0.013(4) 0.004(3) 0.000(3) 0.007(4)
C18B 0.014(4) 0.026(6) 0.014(4) 0.012(4) 0.008(4) 0.014(4)
C19B 0.019(4) 0.013(5) 0.011(4) 0.005(4) -0.002(4) 0.004(4)
C20B 0.018(4) 0.018(5) 0.009(4) 0.004(4) -0.001(4) 0.006(4)
C21B 0.027(6) 0.026(6) 0.023(5) 0.016(5) 0.001(5) 0.010(5)
C22B 0.019(6) 0.022(5) 0.021(5) 0.011(5) 0.000(4) 0.006(4)
C23B 0.033(7) 0.022(6) 0.019(5) 0.008(5) -0.002(5) 0.006(5)
C24B 0.017(5) 0.024(6) 0.024(5) 0.011(5) 0.000(4) 0.004(4)
C25B 0.026(6) 0.020(6) 0.031(6) 0.006(5) -0.003(5) 0.001(5)
C26B 0.028(7) 0.041(8) 0.022(6) 0.008(5) -0.002(5) 0.004(6)
C27B 0.032(8) 0.051(9) 0.043(8) 0.023(7) 0.001(6) -0.002(7)
C28B 0.044(9) 0.048(9) 0.035(7) 0.020(7) 0.002(6) -0.010(7)
C29B 0.019(6) 0.018(5) 0.020(5) 0.008(4) -0.004(4) 0.000(4)
C30B 0.023(6) 0.017(5) 0.014(4) 0.007(4) -0.002(4) 0.002(4)
C31B 0.029(6) 0.024(6) 0.014(5) 0.011(4) 0.002(4) 0.009(5)
C32B 0.024(6) 0.019(5) 0.020(5) 0.012(4) 0.000(4) 0.000(4)
C33B 0.034(7) 0.019(5) 0.020(5) 0.008(5) -0.004(5) 0.005(5)
C34B 0.039(7) 0.024(6) 0.020(5) 0.014(5) 0.006(5) 0.004(5)
C35B 0.055(9) 0.029(7) 0.027(6) 0.021(5) 0.006(6) -0.003(6)
C36B 0.081(12) 0.040(8) 0.045(8) 0.028(7) 0.032(8) 0.018(8)

loop_
_atom_type_symbol
_atom_type_description
_atom_type_scat_dispersion_real
_atom_type_scat_dispersion_imag
_atom_type_scat_source
C C 0.0015 0.0009 'International Tables Vol C Tables 4.2.6.8 and 6.1.1.4'
H H 0.0000 0.0000 'International Tables Vol C Tables 4.2.6.8 and 6.1.1.4'
S S 0.0826 0.0763 'International Tables Vol C Tables 4.2.6.8 and 6.1.1.4'

loop_
_geom_angle_atom_site_label_1
_geom_angle_atom_site_label_2
_geom_angle_atom_site_label_3
_geom_angle
C4A S1A C1A 90.5(4)
C4A S2A C6A 89.1(4)
C8A S3A C6A 88.9(4)
C8A S4A C10A 87.7(4)
C10A S5A C12A 88.1(4)
C12A S6A C14A 89.1(4)
C16A S7A C14A 88.6(4)
C18A S8A C16A 89.1(4)
C18A S9A C20A 91.1(4)
C2A C1A C21A 125.9(8)
C2A C1A S1A 111.7(6)
C21A C1A S1A 122.4(7)
C1A C2A C3A 113.3(8)
C4A C3A C2A 112.2(8)
C4A C3A C5A 110.9(8)
C2A C3A C5A 136.9(8)
C3A C4A S1A 112.2(7)
C3A C4A S2A 114.4(7)
S1A C4A S2A 133.4(5)
C6A C5A C3A 111.8(8)
C6A C5A C7A 109.6(8)
C3A C5A C7A 138.6(8)
C5A C6A S3A 115.1(7)
C5A C6A S2A 113.6(7)
S3A C6A S2A 131.3(6)
C8A C7A C9A 110.5(8)
C8A C7A C5A 111.7(8)
C9A C7A C5A 137.4(8)
C7A C8A S3A 114.2(7)
C7A C8A S4A 116.1(7)
S3A C8A S4A 129.5(5)
C10A C9A C7A 110.8(7)
C10A C9A C11A 108.6(7)
C7A C9A C11A 140.6(8)
C9A C10A S5A 116.5(6)
C9A C10A S4A 114.1(6)
S5A C10A S4A 129.4(6)
C12A C11A C9A 111.1(8)
C12A C11A C13A 110.9(7)
C9A C11A C13A 138.0(8)
C11A C12A S6A 114.2(7)
C11A C12A S5A 115.0(6)
S6A C12A S5A 130.7(6)
C14A C13A C15A 109.1(7)
C14A C13A C11A 110.1(8)
C15A C13A C11A 140.2(8)
C13A C14A S7A 115.8(7)
C13A C14A S6A 114.5(7)
S7A C14A S6A 128.8(5)
C16A C15A C17A 110.6(8)
C16A C15A C13A 111.9(8)
C17A C15A C13A 137.3(8)
C15A C16A S7A 114.0(7)
C15A C16A S8A 115.0(7)
S7A C16A S8A 130.5(5)
C18A C17A C15A 111.3(8)
C18A C17A C19A 112.5(8)
C15A C17A C19A 136.2(9)
C17A C18A S9A 112.5(7)
C17A C18A S8A 113.8(7)
S9A C18A S8A 133.3(6)
C20A C19A C17A 111.4(8)
C19A C20A C29A 126.8(9)
C19A C20A S9A 112.4(7)
C29A C20A S9A 120.7(7)
C1A C21A C22A 116.3(8)
C1A C21A H21A 108.2
C22A C21A H21A 108.2
C1A C21A H21B 108.2
C22A C21A H21B 108.2
H21A C21A H21B 107.4
C23A C22A C21A 113.0(8)
C23A C22A H22A 109.0
C21A C22A H22A 109.0
C23A C22A H22B 109.0
C21A C22A H22B 109.0
H22A C22A H22B 107.8
C24A C23A C22A 114.4(8)
C24A C23A H23A 108.7
C22A C23A H23A 108.7
C24A C23A H23B 108.7
C22A C23A H23B 108.7
H23A C23A H23B 107.6
C23A C24A C25A 113.4(9)
C23A C24A H24A 108.9
C25A C24A H24A 108.9
C23A C24A H24B 108.9
C25A C24A H24B 108.9
H24A C24A H24B 107.7
C26A C25A C24A 116.4(9)
C26A C25A H25A 108.2
C24A C25A H25A 108.2
C26A C25A H25B 108.2
C24A C25A H25B 108.2
H25A C25A H25B 107.3
C25A C26A C27A 112.9(10)
C25A C26A H26A 109.0
C27A C26A H26A 109.0
C25A C26A H26B 109.0
C27A C26A H26B 109.0
H26A C26A H26B 107.8
C28A C27A C26A 115.1(12)
C28A C27A H27A 108.5
C26A C27A H27A 108.5
C28A C27A H27B 108.5
C26A C27A H27B 108.5
H27A C27A H27B 107.5
C27A C28A H28A 109.5
C27A C28A H28B 109.5
H28A C28A H28B 109.5
C27A C28A H28C 109.5
H28A C28A H28C 109.5
H28B C28A H28C 109.5
C20A C29A C30A 114.5(8)
C20A C29A H29A 108.6
C30A C29A H29A 108.6
C20A C29A H29B 108.6
C30A C29A H29B 108.6
H29A C29A H29B 107.6
C31A C30A C29A 112.0(8)
C31A C30A H30A 109.2
C29A C30A H30A 109.2
C31A C30A H30B 109.2
C29A C30A H30B 109.2
H30A C30A H30B 107.9
C32A C31A C30A 113.6(9)
C32A C31A H31A 108.9
C30A C31A H31A 108.9
C32A C31A H31B 108.9
C30A C31A H31B 108.9
H31A C31A H31B 107.7
C31A C32A C33A 111.7(8)
C31A C32A H32A 109.3
C33A C32A H32A 109.3
C31A C32A H32B 109.3
C33A C32A H32B 109.3
H32A C32A H32B 107.9
C32A C33A C34A 112.8(8)
C32A C33A H33A 109.0
C34A C33A H33A 109.0
C32A C33A H33B 109.0
C34A C33A H33B 109.0
H33A C33A H33B 107.8
C33A C34A C35A 112.6(9)
C33A C34A H34A 109.1
C35A C34A H34A 109.1
C33A C34A H34B 109.1
C35A C34A H34B 109.1
H34A C34A H34B 107.8
C36A C35A C34A 112.6(9)
C36A C35A H35A 109.1
C34A C35A H35A 109.1
C36A C35A H35B 109.1
C34A C35A H35B 109.1
H35A C35A H35B 107.8
C35A C36A H36A 109.5
C35A C36A H36B 109.5
H36A C36A H36B 109.5
C35A C36A H36C 109.5
H36A C36A H36C 109.5
H36B C36A H36C 109.5
C4B S1B C1B 91.3(4)
C6B S2B C4B 88.7(4)
C8B S3B C6B 87.5(4)
C8B S4B C10B 87.7(4)
C12B S5B C10B 88.4(4)
C12B S6B C14B 89.3(4)
C16B S7B C14B 87.7(4)
C18B S8B C16B 88.7(4)
C18B S9B C20B 92.1(4)
C2B C1B C21B 128.7(8)
C2B C1B S1B 110.7(7)
C21B C1B S1B 120.6(7)
C1B C2B C3B 114.2(8)
C4B C3B C2B 111.9(8)
C4B C3B C5B 110.4(8)
C2B C3B C5B 137.7(8)
C3B C4B S1B 111.9(7)
C3B C4B S2B 114.6(7)
S1B C4B S2B 133.5(5)
C6B C5B C3B 111.7(8)
C6B C5B C7B 110.6(8)
C3B C5B C7B 137.4(8)
C5B C6B S2B 114.5(7)
C5B C6B S3B 115.6(7)
S2B C6B S3B 129.1(6)
C8B C7B C9B 112.2(8)
C8B C7B C5B 109.8(8)
C9B C7B C5B 137.8(8)
C7B C8B S4B 114.5(6)
C7B C8B S3B 116.0(7)
S4B C8B S3B 128.8(6)
C10B C9B C7B 108.8(8)
C10B C9B C11B 111.2(7)
C7B C9B C11B 140.0(8)
C9B C10B S5B 114.6(7)
C9B C10B S4B 115.8(6)
S5B C10B S4B 129.6(6)
C12B C11B C9B 107.8(8)
C12B C11B C13B 110.6(7)
C9B C11B C13B 141.7(8)
C11B C12B S5B 116.7(7)
C11B C12B S6B 114.4(7)
S5B C12B S6B 128.5(5)
C14B C13B C15B 108.2(8)
C14B C13B C11B 110.7(7)
C15B C13B C11B 140.8(8)
C13B C14B S7B 117.3(7)
C13B C14B S6B 114.6(7)
S7B C14B S6B 127.8(5)
C16B C15B C17B 110.8(8)
C16B C15B C13B 111.3(7)
C17B C15B C13B 137.8(8)
C15B C16B S7B 115.2(7)
C15B C16B S8B 114.9(6)
S7B C16B S8B 129.8(6)
C18B C17B C19B 112.6(8)
C18B C17B C15B 110.3(8)
C19B C17B C15B 137.1(9)
C17B C18B S9B 111.5(6)
C17B C18B S8B 115.1(6)
S9B C18B S8B 133.4(6)
C20B C19B C17B 112.8(8)
C19B C20B C29B 129.9(9)
C19B C20B S9B 111.0(7)
C29B C20B S9B 119.1(7)
C1B C21B C22B 115.0(8)
C1B C21B H21C 108.5
C22B C21B H21C 108.5
C1B C21B H21D 108.5
C22B C21B H21D 108.5
H21C C21B H21D 107.5
C23B C22B C21B 112.9(8)
C23B C22B H22C 109.0
C21B C22B H22C 109.0
C23B C22B H22D 109.0
C21B C22B H22D 109.0
H22C C22B H22D 107.8
C24B C23B C22B 113.3(8)
C24B C23B H23C 108.9
C22B C23B H23C 108.9
C24B C23B H23D 108.9
C22B C23B H23D 108.9
H23C C23B H23D 107.7
C23B C24B C25B 112.7(9)
C23B C24B H24C 109.1
C25B C24B H24C 109.1
C23B C24B H24D 109.1
C25B C24B H24D 109.1
H24C C24B H24D 107.8
C24B C25B C26B 116.1(9)
C24B C25B H25C 108.3
C26B C25B H25C 108.3
C24B C25B H25D 108.3
C26B C25B H25D 108.3
H25C C25B H25D 107.4
C25B C26B C27B 113.6(10)
C25B C26B H26C 108.9
C27B C26B H26C 108.9
C25B C26B H26D 108.9
C27B C26B H26D 108.9
H26C C26B H26D 107.7
C28B C27B C26B 113.2(11)
C28B C27B H27C 108.9
C26B C27B H27C 108.9
C28B C27B H27D 108.9
C26B C27B H27D 108.9
H27C C27B H27D 107.8
C27B C28B H28D 109.5
C27B C28B H28E 109.5
H28D C28B H28E 109.5
C27B C28B H28F 109.5
H28D C28B H28F 109.5
H28E C28B H28F 109.5
C20B C29B C30B 112.2(8)
C20B C29B H29C 109.2
C30B C29B H29C 109.2
C20B C29B H29D 109.2
C30B C29B H29D 109.2
H29C C29B H29D 107.9
C31B C30B C29B 114.6(8)
C31B C30B H30C 108.6
C29B C30B H30C 108.6
C31B C30B H30D 108.6
C29B C30B H30D 108.6
H30C C30B H30D 107.6
C32B C31B C30B 112.2(8)
C32B C31B H31C 109.2
C30B C31B H31C 109.2
C32B C31B H31D 109.2
C30B C31B H31D 109.2
H31C C31B H31D 107.9
C33B C32B C31B 114.7(9)
C33B C32B H32C 108.6
C31B C32B H32C 108.6
C33B C32B H32D 108.6
C31B C32B H32D 108.6
H32C C32B H32D 107.6
C34B C33B C32B 113.7(9)
C34B C33B H33C 108.8
C32B C33B H33C 108.8
C34B C33B H33D 108.8
C32B C33B H33D 108.8
H33C C33B H33D 107.7
C33B C34B C35B 115.8(10)
C33B C34B H34C 108.3
C35B C34B H34C 108.3
C33B C34B H34D 108.3
C35B C34B H34D 108.3
H34C C34B H34D 107.4
C36B C35B C34B 114.3(11)
C36B C35B H35C 108.7
C34B C35B H35C 108.7
C36B C35B H35D 108.7
C34B C35B H35D 108.7
H35C C35B H35D 107.6
C35B C36B H36D 109.5
C35B C36B H36E 109.5
H36D C36B H36E 109.5
C35B C36B H36F 109.5
H36D C36B H36F 109.5
H36E C36B H36F 109.5

loop_
_geom_bond_atom_site_label_1
_geom_bond_atom_site_label_2
_geom_bond_distance
S1A C4A 1.765(9)
S1A C1A 1.778(9)
S2A C4A 1.766(9)
S2A C6A 1.777(10)
S3A C8A 1.755(9)
S3A C6A 1.773(10)
S4A C8A 1.761(10)
S4A C10A 1.781(9)
S5A C10A 1.747(9)
S5A C12A 1.771(9)
S6A C12A 1.762(9)
S6A C14A 1.775(10)
S7A C16A 1.758(9)
S7A C14A 1.767(9)
S8A C18A 1.759(9)
S8A C16A 1.762(9)
S9A C18A 1.725(9)
S9A C20A 1.789(10)
C1A C2A 1.383(13)
C1A C21A 1.527(12)
C2A C3A 1.439(12)
C3A C4A 1.395(12)
C3A C5A 1.467(12)
C5A C6A 1.392(12)
C5A C7A 1.481(12)
C7A C8A 1.395(12)
C7A C9A 1.452(11)
C9A C10A 1.419(12)
C9A C11A 1.479(11)
C11A C12A 1.404(12)
C11A C13A 1.485(12)
C13A C14A 1.399(11)
C13A C15A 1.472(12)
C15A C16A 1.408(12)
C15A C17A 1.454(12)
C17A C18A 1.428(12)
C17A C19A 1.454(12)
C19A C20A 1.396(13)
C20A C29A 1.511(12)
C21A C22A 1.569(13)
C21A H21A 0.9900
C21A H21B 0.9900
C22A C23A 1.565(12)
C22A H22A 0.9900
C22A H22B 0.9900
C23A C24A 1.530(13)
C23A H23A 0.9900
C23A H23B 0.9900
C24A C25A 1.546(12)
C24A H24A 0.9900
C24A H24B 0.9900
C25A C26A 1.546(15)
C25A H25A 0.9900
C25A H25B 0.9900
C26A C27A 1.555(16)
C26A H26A 0.9900
C26A H26B 0.9900
C27A C28A 1.531(17)
C27A H27A 0.9900
C27A H27B 0.9900
C28A H28A 0.9800
C28A H28B 0.9800
C28A H28C 0.9800
C29A C30A 1.554(13)
C29A H29A 0.9900
C29A H29B 0.9900
C30A C31A 1.548(13)
C30A H30A 0.9900
C30A H30B 0.9900
C31A C32A 1.545(13)
C31A H31A 0.9900
C31A H31B 0.9900
C32A C33A 1.549(12)
C32A H32A 0.9900
C32A H32B 0.9900
C33A C34A 1.550(14)
C33A H33A 0.9900
C33A H33B 0.9900
C34A C35A 1.560(13)
C34A H34A 0.9900
C34A H34B 0.9900
C35A C36A 1.539(16)
C35A H35A 0.9900
C35A H35B 0.9900
C36A H36A 0.9800
C36A H36B 0.9800
C36A H36C 0.9800
S1B C4B 1.755(10)
S1B C1B 1.782(9)
S2B C6B 1.760(9)
S2B C4B 1.770(10)
S3B C8B 1.764(9)
S3B C6B 1.766(10)
S4B C8B 1.760(9)
S4B C10B 1.775(9)
S5B C12B 1.743(10)
S5B C10B 1.758(9)
S6B C12B 1.767(9)
S6B C14B 1.768(9)
S7B C16B 1.753(9)
S7B C14B 1.759(10)
S8B C18B 1.758(9)
S8B C16B 1.764(9)
S9B C18B 1.735(9)
S9B C20B 1.789(10)
C1B C2B 1.378(12)
C1B C21B 1.540(13)
C2B C3B 1.441(12)
C3B C4B 1.400(11)
C3B C5B 1.463(12)
C5B C6B 1.393(12)
C5B C7B 1.470(11)
C7B C8B 1.398(12)
C7B C9B 1.457(11)
C9B C10B 1.403(12)
C9B C11B 1.484(11)
C11B C12B 1.413(11)
C11B C13B 1.485(12)
C13B C14B 1.404(11)
C13B C15B 1.478(12)
C15B C16B 1.413(12)
C15B C17B 1.465(11)
C17B C18B 1.420(13)
C17B C19B 1.455(11)
C19B C20B 1.387(12)
C20B C29B 1.517(12)
C21B C22B 1.564(13)
C21B H21C 0.9900
C21B H21D 0.9900
C22B C23B 1.560(13)
C22B H22C 0.9900
C22B H22D 0.9900
C23B C24B 1.533(13)
C23B H23C 0.9900
C23B H23D 0.9900
C24B C25B 1.544(14)
C24B H24C 0.9900
C24B H24D 0.9900
C25B C26B 1.547(14)
C25B H25C 0.9900
C25B H25D 0.9900
C26B C27B 1.562(16)
C26B H26C 0.9900
C26B H26D 0.9900
C27B C28B 1.547(17)
C27B H27C 0.9900
C27B H27D 0.9900
C28B H28D 0.9800
C28B H28E 0.9800
C28B H28F 0.9800
C29B C30B 1.568(13)
C29B H29C 0.9900
C29B H29D 0.9900
C30B C31B 1.553(12)
C30B H30C 0.9900
C30B H30D 0.9900
C31B C32B 1.553(13)
C31B H31C 0.9900
C31B H31D 0.9900
C32B C33B 1.551(12)
C32B H32C 0.9900
C32B H32D 0.9900
C33B C34B 1.544(14)
C33B H33C 0.9900
C33B H33D 0.9900
C34B C35B 1.554(13)
C34B H34C 0.9900
C34B H34D 0.9900
C35B C36B 1.541(17)
C35B H35C 0.9900
C35B H35D 0.9900
C36B H36D 0.9800
C36B H36E 0.9800
C36B H36F 0.9800

loop_
_geom_torsion_atom_site_label_1
_geom_torsion_atom_site_label_2
_geom_torsion_atom_site_label_3
_geom_torsion_atom_site_label_4
_geom_torsion
C4A S1A C1A C2A 0.7(8)
C4A S1A C1A C21A 179.0(8)
C21A C1A C2A C3A 179.4(9)
S1A C1A C2A C3A -2.4(10)
C1A C2A C3A C4A 3.3(12)
C1A C2A C3A C5A -177.6(11)
C2A C3A C4A S1A -2.7(11)
C5A C3A C4A S1A 177.9(7)
C2A C3A C4A S2A 176.4(7)
C5A C3A C4A S2A -3.0(11)
C1A S1A C4A C3A 1.2(8)
C1A S1A C4A S2A -177.7(8)
C6A S2A C4A C3A -0.2(8)
C6A S2A C4A S1A 178.7(8)
C4A C3A C5A C6A 5.6(12)
C2A C3A C5A C6A -173.6(11)
C4A C3A C5A C7A -178.1(11)
C2A C3A C5A C7A 3(2)
C3A C5A C6A S3A 172.2(7)
C7A C5A C6A S3A -5.2(11)
C3A C5A C6A S2A -5.8(11)
C7A C5A C6A S2A 176.8(7)
C8A S3A C6A C5A 1.3(8)
C8A S3A C6A S2A 178.9(8)
C4A S2A C6A C5A 3.5(8)
C4A S2A C6A S3A -174.1(8)
C6A C5A C7A C8A 7.6(12)
C3A C5A C7A C8A -168.8(11)
C6A C5A C7A C9A -179.3(11)
C3A C5A C7A C9A 4(2)
C9A C7A C8A S3A 178.1(7)
C5A C7A C8A S3A -6.9(11)
C9A C7A C8A S4A -6.4(11)
C5A C7A C8A S4A 168.6(7)
C6A S3A C8A C7A 3.4(8)
C6A S3A C8A S4A -171.4(8)
C10A S4A C8A C7A 1.7(8)
C10A S4A C8A S3A 176.4(8)
C8A C7A C9A C10A 8.9(12)
C5A C7A C9A C10A -164.2(11)
C8A C7A C9A C11A -172.2(11)
C5A C7A C9A C11A 15(2)
C7A C9A C10A S5A 170.5(7)
C11A C9A C10A S5A -8.7(11)
C7A C9A C10A S4A -8.0(11)
C11A C9A C10A S4A 172.7(7)
C12A S5A C10A C9A 4.6(8)
C12A S5A C10A S4A -177.1(8)
C8A S4A C10A C9A 3.8(8)
C8A S4A C10A S5A -174.6(8)
C10A C9A C11A C12A 9.1(11)
C7A C9A C11A C12A -169.8(11)
C10A C9A C11A C13A -170.6(11)
C7A C9A C11A C13A 10(2)
C9A C11A C12A S6A 170.2(7)
C13A C11A C12A S6A -10.0(11)
C9A C11A C12A S5A -6.3(11)
C13A C11A C12A S5A 173.5(7)
C14A S6A C12A C11A 4.2(8)
C14A S6A C12A S5A -180.0(8)
C10A S5A C12A C11A 1.2(8)
C10A S5A C12A S6A -174.6(8)
C12A C11A C13A C14A 11.9(12)
C9A C11A C13A C14A -168.4(11)
C12A C11A C13A C15A -158.0(12)
C9A C11A C13A C15A 22(2)
C15A C13A C14A S7A -5.8(11)
C11A C13A C14A S7A -179.0(7)
C15A C13A C14A S6A 164.1(7)
C11A C13A C14A S6A -9.0(11)
C16A S7A C14A C13A 1.9(9)
C16A S7A C14A S6A -166.4(8)
C12A S6A C14A C13A 3.1(8)
C12A S6A C14A S7A 171.5(8)
C14A C13A C15A C16A 7.8(12)
C11A C13A C15A C16A 177.8(12)
C14A C13A C15A C17A -167.5(11)
C11A C13A C15A C17A 2(2)
C17A C15A C16A S7A 169.8(7)
C13A C15A C16A S7A -6.8(12)
C17A C15A C16A S8A -3.3(12)
C13A C15A C16A S8A -179.9(7)
C14A S7A C16A C15A 2.9(9)
C14A S7A C16A S8A 174.8(9)
C18A S8A C16A C15A 1.1(9)
C18A S8A C16A S7A -170.7(9)
C16A C15A C17A C18A 4.4(12)
C13A C15A C17A C18A 179.7(11)
C16A C15A C17A C19A -172.3(11)
C13A C15A C17A C19A 3(2)
C15A C17A C18A S9A -177.8(7)
C19A C17A C18A S9A -0.3(12)
C15A C17A C18A S8A -3.7(12)
C19A C17A C18A S8A 173.8(7)
C20A S9A C18A C17A -0.8(9)
C20A S9A C18A S8A -173.3(9)
C16A S8A C18A C17A 1.6(9)
C16A S8A C18A S9A 174.0(10)
C18A C17A C19A C20A 1.6(13)
C15A C17A C19A C20A 178.2(11)
C17A C19A C20A C29A 177.9(10)
C17A C19A C20A S9A -2.2(11)
C18A S9A C20A C19A 1.7(9)
C18A S9A C20A C29A -178.3(9)
C2A C1A C21A C22A -158.1(9)
S1A C1A C21A C22A 23.8(12)
C1A C21A C22A C23A 178.6(9)
C21A C22A C23A C24A 167.0(9)
C22A C23A C24A C25A -174.8(9)
C23A C24A C25A C26A 179.7(10)
C24A C25A C26A C27A 178.1(12)
C25A C26A C27A C28A 179.5(13)
C19A C20A C29A C30A -142.8(11)
S9A C20A C29A C30A 37.3(13)
C20A C29A C30A C31A 171.6(9)
C29A C30A C31A C32A 173.3(9)
C30A C31A C32A C33A 171.4(9)
C31A C32A C33A C34A -178.4(10)
C32A C33A C34A C35A 177.2(9)
C33A C34A C35A C36A -176.6(11)
C4B S1B C1B C2B 0.5(8)
C4B S1B C1B C21B -179.8(9)
C21B C1B C2B C3B 178.6(10)
S1B C1B C2B C3B -1.8(12)
C1B C2B C3B C4B 2.5(14)
C1B C2B C3B C5B -178.7(12)
C2B C3B C4B S1B -2.0(12)
C5B C3B C4B S1B 178.8(7)
C2B C3B C4B S2B 177.2(8)
C5B C3B C4B S2B -1.9(12)
C1B S1B C4B C3B 0.9(9)
C1B S1B C4B S2B -178.2(9)
C6B S2B C4B C3B -0.1(9)
C6B S2B C4B S1B 179.0(9)
C4B C3B C5B C6B 3.5(13)
C2B C3B C5B C6B -175.3(12)
C4B C3B C5B C7B 176.4(12)
C2B C3B C5B C7B -2(2)
C3B C5B C6B S2B -3.7(12)
C7B C5B C6B S2B -178.6(7)
C3B C5B C6B S3B 166.9(7)
C7B C5B C6B S3B -8.0(12)
C4B S2B C6B C5B 2.2(9)
C4B S2B C6B S3B -166.9(8)
C8B S3B C6B C5B 4.4(9)
C8B S3B C6B S2B 173.4(8)
C6B C5B C7B C8B 8.0(12)
C3B C5B C7B C8B -165.0(12)
C6B C5B C7B C9B -178.3(11)
C3B C5B C7B C9B 9(2)
C9B C7B C8B S4B -8.7(11)
C5B C7B C8B S4B 166.7(7)
C9B C7B C8B S3B 179.5(7)
C5B C7B C8B S3B -5.0(11)
C10B S4B C8B C7B 3.4(8)
C10B S4B C8B S3B 173.9(8)
C6B S3B C8B C7B 0.6(9)
C6B S3B C8B S4B -169.7(8)
C8B C7B C9B C10B 10.4(12)
C5B C7B C9B C10B -163.2(11)
C8B C7B C9B C11B -168.5(12)
C5B C7B C9B C11B 18(2)
C7B C9B C10B S5B 171.1(7)
C11B C9B C10B S5B -9.6(11)
C7B C9B C10B S4B -8.1(11)
C11B C9B C10B S4B 171.1(7)
C12B S5B C10B C9B 3.1(8)
C12B S5B C10B S4B -177.7(8)
C8B S4B C10B C9B 3.0(8)
C8B S4B C10B S5B -176.2(8)
C10B C9B C11B C12B 12.3(11)
C7B C9B C11B C12B -168.8(12)
C10B C9B C11B C13B -166.2(11)
C7B C9B C11B C13B 13(2)
C9B C11B C12B S5B -10.5(11)
C13B C11B C12B S5B 168.5(7)
C9B C11B C12B S6B 176.0(7)
C13B C11B C12B S6B -5.1(10)
C10B S5B C12B C11B 4.7(8)
C10B S5B C12B S6B 177.2(8)
C14B S6B C12B C11B 1.5(8)
C14B S6B C12B S5B -171.1(8)
C12B C11B C13B C14B 6.9(11)
C9B C11B C13B C14B -174.7(12)
C12B C11B C13B C15B -165.8(12)
C9B C11B C13B C15B 13(2)
C15B C13B C14B S7B -5.0(11)
C11B C13B C14B S7B 179.9(6)
C15B C13B C14B S6B 169.2(7)
C11B C13B C14B S6B -5.9(11)
C16B S7B C14B C13B 2.1(8)
C16B S7B C14B S6B -171.2(8)
C12B S6B C14B C13B 2.7(8)
C12B S6B C14B S7B 176.1(7)
C14B C13B C15B C16B 6.0(12)
C11B C13B C15B C16B 178.8(11)
C14B C13B C15B C17B -169.3(11)
C11B C13B C15B C17B 3(2)
C17B C15B C16B S7B 171.7(7)
C13B C15B C16B S7B -4.9(11)
C17B C15B C16B S8B -4.5(11)
C13B C15B C16B S8B 178.8(7)
C14B S7B C16B C15B 1.8(8)
C14B S7B C16B S8B 177.3(8)
C18B S8B C16B C15B 2.3(8)
C18B S8B C16B S7B -173.2(8)
C16B C15B C17B C18B 4.7(12)
C13B C15B C17B C18B -179.9(11)
C16B C15B C17B C19B -175.1(11)
C13B C15B C17B C19B 0(2)
C19B C17B C18B S9B -0.5(11)
C15B C17B C18B S9B 179.6(7)
C19B C17B C18B S8B 176.8(7)
C15B C17B C18B S8B -3.1(11)
C20B S9B C18B C17B -0.6(8)
C20B S9B C18B S8B -177.2(8)
C16B S8B C18B C17B 0.6(8)
C16B S8B C18B S9B 177.1(9)
C18B C17B C19B C20B 1.8(13)
C15B C17B C19B C20B -178.3(11)
C17B C19B C20B C29B 175.8(10)
C17B C19B C20B S9B -2.3(11)
C18B S9B C20B C19B 1.7(8)
C18B S9B C20B C29B -176.6(8)
C2B C1B C21B C22B -142.8(11)
S1B C1B C21B C22B 37.6(13)
C1B C21B C22B C23B 171.4(9)
C21B C22B C23B C24B 173.0(10)
C22B C23B C24B C25B 174.8(9)
C23B C24B C25B C26B -173.7(10)
C24B C25B C26B C27B 176.1(11)
C25B C26B C27B C28B -174.0(12)
C19B C20B C29B C30B 23.8(15)
S9B C20B C29B C30B -158.2(7)
C20B C29B C30B C31B -175.2(9)
C29B C30B C31B C32B 177.6(9)
C30B C31B C32B C33B -178.6(9)
C31B C32B C33B C34B 175.3(9)
C32B C33B C34B C35B -176.8(10)
C33B C34B C35B C36B 177.6(11)

loop_
_cod_related_entry_id
_cod_related_entry_database
_cod_related_entry_code
1 ChemSpider 30651935
